data_4507689
loop_
_publ_author_name
'Bolla, Geetha'
'Sanphui, Palash'
'Nangia, Ashwini'

_publ_section_title
;
 Solubility Advantage of Tenoxicam Phenolic Cocrystals Compared to Salts
;
_journal_issue 5
_journal_name_full 'Crystal Growth &amp; Design'
_journal_page_first 1988
_journal_paper_doi 10.1021/cg4000457
_journal_volume 13
_journal_year 2013
_chemical_formula_moiety C13H11N3O4S2,C6H6O2
_chemical_formula_sum 'C19 H17 N3 O6 S2'
_chemical_formula_weight 447.48
_chemical_melting_point 463
_chemical_name_systematic
; 
 ? 
;
_space_group_IT_number 2
_symmetry_cell_setting triclinic
_symmetry_space_group_name_Hall '-P 1'
_symmetry_space_group_name_H-M 'P -1'
_atom_sites_solution_hydrogens geom
_atom_sites_solution_primary direct
_atom_sites_solution_secondary difmap
_audit_creation_method SHELXL-97
_cell_angle_alpha 106.074(10)
_cell_angle_beta 90.432(9)
_cell_angle_gamma 93.503(10)
_cell_formula_units_Z 2
_cell_length_a 9.1170(10)
_cell_length_b 9.8388(12)
_cell_length_c 11.4240(12)
_cell_measurement_reflns_used 1577
_cell_measurement_temperature 298(2)
_cell_measurement_theta_max 26.3143
_cell_measurement_theta_min 2.8660
_cell_volume 982.5(2)
_computing_structure_refinement 'SHELXL-97 (Sheldrick, 1997)'
_computing_structure_solution 'SHELXS-97 (Sheldrick, 1990)'
_diffrn_ambient_temperature 298(2)
_diffrn_measured_fraction_theta_full 0.999
_diffrn_measured_fraction_theta_max 0.999
_diffrn_measurement_device_type 'Xcalibur, Eos, Gemini'
_diffrn_measurement_method '\w scans'
_diffrn_radiation_monochromator graphite
_diffrn_radiation_source 'fine-focus sealed tube'
_diffrn_radiation_type MoK\a
_diffrn_radiation_wavelength 0.71073
_diffrn_reflns_av_R_equivalents 0.0671
_diffrn_reflns_av_sigmaI/netI 0.1109
_diffrn_reflns_limit_h_max 11
_diffrn_reflns_limit_h_min -11
_diffrn_reflns_limit_k_max 12
_diffrn_reflns_limit_k_min -12
_diffrn_reflns_limit_l_max 14
_diffrn_reflns_limit_l_min -14
_diffrn_reflns_number 7039
_diffrn_reflns_theta_full 26.37
_diffrn_reflns_theta_max 26.37
_diffrn_reflns_theta_min 2.87
_exptl_absorpt_coefficient_mu 0.315
_exptl_absorpt_correction_T_max 1.0000
_exptl_absorpt_correction_T_min 0.45381
_exptl_absorpt_correction_type multi-scan
_exptl_absorpt_process_details SADABS
_exptl_crystal_colour yellow
_exptl_crystal_density_diffrn 1.513
_exptl_crystal_density_method 'not measured'
_exptl_crystal_description plate
_exptl_crystal_F_000 464
_exptl_crystal_size_max 0.24
_exptl_crystal_size_mid 0.22
_exptl_crystal_size_min 0.20
_refine_diff_density_max 0.829
_refine_diff_density_min -0.643
_refine_diff_density_rms 0.125
_refine_ls_extinction_method none
_refine_ls_goodness_of_fit_ref 0.981
_refine_ls_matrix_type full
_refine_ls_number_parameters 274
_refine_ls_number_reflns 4019
_refine_ls_number_restraints 0
_refine_ls_restrained_S_all 0.981
_refine_ls_R_factor_all 0.1415
_refine_ls_R_factor_gt 0.0905
_refine_ls_shift/su_max 0.000
_refine_ls_shift/su_mean 0.000
_refine_ls_structure_factor_coef Fsqd
_refine_ls_weighting_details 'calc w=1/[\s^2^(Fo^2^)+(0.1292P)^2^+0.0000P] where P=(Fo^2^+2Fc^2^)/3'
_refine_ls_weighting_scheme calc
_refine_ls_wR_factor_gt 0.2183
_refine_ls_wR_factor_ref 0.2615
_reflns_number_gt 2137
_reflns_number_total 4019
_reflns_threshold_expression >2sigma(I)
_cod_data_source_file cg4000457_si_013.cif
_cod_data_source_block TNX-RES
_cod_original_cell_volume 982.52(19)
_cod_original_sg_symbol_H-M p-1
_cod_database_code 4507689

loop_
_symmetry_equiv_pos_as_xyz
'x, y, z'
'-x, -y, -z'

loop_
_atom_site_label
_atom_site_type_symbol
_atom_site_fract_x
_atom_site_fract_y
_atom_site_fract_z
_atom_site_U_iso_or_equiv
_atom_site_adp_type
_atom_site_occupancy
_atom_site_symmetry_multiplicity
_atom_site_calc_flag
_atom_site_refinement_flags
S1 S 0.27668(13) 0.27099(15) 0.31318(11) 0.0480(4) Uani 1 1 d .
S2 S 0.64871(14) 0.07890(16) 0.14914(13) 0.0601(5) Uani 1 1 d .
O1 O 0.1152(3) 0.4201(4) 0.0379(3) 0.0506(9) Uani 1 1 d .
O2 O 0.5348(3) 0.2676(4) 0.0002(3) 0.0509(9) Uani 1 1 d .
N2 N 0.3251(4) 0.3973(4) -0.0712(4) 0.0465(10) Uani 1 1 d .
H2A H 0.4147 0.3747 -0.0709 0.056 Uiso 1 1 calc R
N3 N 0.2051(4) 0.2592(4) 0.1805(3) 0.0407(10) Uani 1 1 d .
O4 O 0.1767(4) 0.2069(5) 0.3787(3) 0.0661(11) Uani 1 1 d .
O6 O 0.8125(4) 0.2054(5) 0.9330(3) 0.0635(11) Uani 1 1 d .
H6 H 0.7240 0.2027 0.9453 0.095 Uiso 1 1 calc R
C8 C 0.4449(4) 0.2461(5) 0.0795(4) 0.0396(11) Uani 1 1 d .
N1 N 0.1466(4) 0.4970(4) -0.1637(4) 0.0461(10) Uani 1 1 d .
H1A H 0.0907 0.4961 -0.1035 0.055 Uiso 1 1 calc R
C7 C 0.3036(5) 0.2959(5) 0.0955(4) 0.0409(11) Uani 1 1 d .
O5 O 1.1403(4) 0.1516(5) 0.6115(3) 0.0688(12) Uani 1 1 d .
H5A H 1.1477 0.1659 0.5444 0.103 Uiso 1 1 calc R
C6 C 0.2395(5) 0.3750(5) 0.0206(4) 0.0402(11) Uani 1 1 d .
C2 C 0.1812(5) 0.5519(6) -0.3494(5) 0.0562(14) Uani 1 1 d .
H2 H 0.1458 0.5829 -0.4135 0.067 Uiso 1 1 calc R
O3 O 0.3296(4) 0.4149(4) 0.3669(3) 0.0599(10) Uani 1 1 d .
C17 C 0.8346(5) 0.2061(5) 0.8168(4) 0.0467(12) Uani 1 1 d .
C4 C 0.3760(5) 0.4641(6) -0.2552(4) 0.0470(12) Uani 1 1 d .
H4 H 0.4728 0.4396 -0.2540 0.056 Uiso 1 1 calc R
C5 C 0.2833(5) 0.4517(5) -0.1633(4) 0.0440(11) Uani 1 1 d .
C15 C 1.0017(5) 0.1782(5) 0.6532(5) 0.0464(12) Uani 1 1 d .
C11 C 0.5027(6) 0.0943(6) 0.3415(5) 0.0633(16) Uani 1 1 d .
H11 H 0.4721 0.0820 0.4156 0.076 Uiso 1 1 calc R
C1 C 0.0947(5) 0.5438(6) -0.2559(5) 0.0528(14) Uani 1 1 d .
H1 H -0.0014 0.5707 -0.2547 0.063 Uiso 1 1 calc R
C16 C 0.9728(5) 0.1776(5) 0.7688(5) 0.0482(13) Uani 1 1 d .
H16 H 1.0465 0.1577 0.8171 0.058 Uiso 1 1 calc R
C9 C 0.4919(5) 0.1718(5) 0.1673(4) 0.0420(11) Uani 1 1 d .
C3 C 0.3255(6) 0.5121(6) -0.3471(5) 0.0549(13) Uani 1 1 d .
H3 H 0.3878 0.5188 -0.4097 0.066 Uiso 1 1 calc R
C10 C 0.4287(5) 0.1713(6) 0.2738(5) 0.0493(13) Uani 1 1 d .
C19 C 0.7567(6) 0.2364(7) 0.6276(5) 0.0740(19) Uani 1 1 d .
H19 H 0.6830 0.2562 0.5791 0.089 Uiso 1 1 calc R
C18 C 0.7261(6) 0.2377(7) 0.7448(5) 0.0624(16) Uani 1 1 d .
H18 H 0.6337 0.2595 0.7758 0.075 Uiso 1 1 calc R
C13 C 0.0938(5) 0.1410(6) 0.1287(5) 0.0549(14) Uani 1 1 d .
H13A H 0.1425 0.0567 0.0905 0.082 Uiso 1 1 calc R
H13B H 0.0332 0.1651 0.0693 0.082 Uiso 1 1 calc R
H13C H 0.0338 0.1245 0.1926 0.082 Uiso 1 1 calc R
C12 C 0.6231(6) 0.0416(7) 0.2837(5) 0.0689(17) Uani 1 1 d .
H12 H 0.6868 -0.0107 0.3149 0.083 Uiso 1 1 calc R
C14 C 0.8943(6) 0.2066(6) 0.5779(5) 0.0646(16) Uani 1 1 d .
H14 H 0.9134 0.2058 0.4978 0.078 Uiso 1 1 calc R

loop_
_atom_site_aniso_label
_atom_site_aniso_U_11
_atom_site_aniso_U_22
_atom_site_aniso_U_33
_atom_site_aniso_U_23
_atom_site_aniso_U_13
_atom_site_aniso_U_12
S1 0.0506(7) 0.0603(9) 0.0394(8) 0.0207(6) 0.0112(5) 0.0200(6)
S2 0.0555(8) 0.0634(10) 0.0670(10) 0.0213(8) 0.0070(7) 0.0330(7)
O1 0.0445(18) 0.068(2) 0.051(2) 0.0292(18) 0.0124(15) 0.0273(17)
O2 0.0439(17) 0.065(2) 0.051(2) 0.0243(18) 0.0126(15) 0.0207(16)
N2 0.042(2) 0.056(3) 0.052(2) 0.028(2) 0.0103(18) 0.0199(19)
N3 0.0396(19) 0.049(2) 0.040(2) 0.0211(19) 0.0048(16) 0.0116(18)
O4 0.058(2) 0.099(3) 0.058(2) 0.046(2) 0.0211(17) 0.026(2)
O6 0.052(2) 0.093(3) 0.058(2) 0.038(2) 0.0184(16) 0.030(2)
C8 0.038(2) 0.043(3) 0.042(3) 0.016(2) 0.007(2) 0.014(2)
N1 0.046(2) 0.052(3) 0.047(2) 0.021(2) 0.0131(18) 0.0184(19)
C7 0.041(2) 0.048(3) 0.039(3) 0.020(2) 0.0082(19) 0.017(2)
O5 0.063(2) 0.099(3) 0.063(3) 0.047(2) 0.0231(18) 0.038(2)
C6 0.039(2) 0.044(3) 0.044(3) 0.020(2) 0.004(2) 0.015(2)
C2 0.061(3) 0.068(4) 0.048(3) 0.028(3) 0.005(2) 0.017(3)
O3 0.067(2) 0.063(3) 0.045(2) 0.0057(19) 0.0072(17) 0.0147(19)
C17 0.056(3) 0.041(3) 0.048(3) 0.018(2) 0.012(2) 0.016(2)
C4 0.049(3) 0.056(3) 0.041(3) 0.020(2) 0.008(2) 0.011(2)
C5 0.046(2) 0.041(3) 0.049(3) 0.016(2) 0.008(2) 0.012(2)
C15 0.050(3) 0.042(3) 0.051(3) 0.018(2) 0.012(2) 0.016(2)
C11 0.067(3) 0.079(4) 0.061(4) 0.042(3) 0.007(3) 0.022(3)
C1 0.060(3) 0.055(3) 0.054(3) 0.027(3) 0.008(2) 0.028(3)
C16 0.049(3) 0.047(3) 0.059(3) 0.027(2) 0.011(2) 0.025(2)
C9 0.043(2) 0.043(3) 0.042(3) 0.012(2) -0.001(2) 0.016(2)
C3 0.065(3) 0.060(4) 0.041(3) 0.015(3) 0.013(2) 0.004(3)
C10 0.048(3) 0.055(3) 0.051(3) 0.020(3) 0.004(2) 0.020(2)
C19 0.061(3) 0.104(5) 0.066(4) 0.034(4) -0.003(3) 0.031(3)
C18 0.048(3) 0.079(4) 0.063(4) 0.020(3) 0.010(3) 0.027(3)
C13 0.055(3) 0.055(3) 0.062(3) 0.028(3) 0.008(2) 0.011(3)
C12 0.064(3) 0.074(4) 0.076(4) 0.028(3) 0.002(3) 0.032(3)
C14 0.075(4) 0.076(4) 0.051(3) 0.026(3) 0.004(3) 0.029(3)

loop_
_atom_type_symbol
_atom_type_description
_atom_type_scat_dispersion_real
_atom_type_scat_dispersion_imag
_atom_type_scat_source
C C 0.0033 0.0016 'International Tables Vol C Tables 4.2.6.8 and 6.1.1.4'
H H 0.0000 0.0000 'International Tables Vol C Tables 4.2.6.8 and 6.1.1.4'
N N 0.0061 0.0033 'International Tables Vol C Tables 4.2.6.8 and 6.1.1.4'
O O 0.0106 0.0060 'International Tables Vol C Tables 4.2.6.8 and 6.1.1.4'
S S 0.1246 0.1234 'International Tables Vol C Tables 4.2.6.8 and 6.1.1.4'

loop_
_geom_angle_atom_site_label_1
_geom_angle_atom_site_label_2
_geom_angle_atom_site_label_3
_geom_angle
O4 S1 O3 118.4(2)
O4 S1 N3 109.1(2)
O3 S1 N3 108.3(2)
O4 S1 C10 110.8(2)
O3 S1 C10 107.6(2)
N3 S1 C10 101.3(2)
C12 S2 C9 91.0(2)
C5 N2 C6 127.0(4)
C5 N2 H2A 116.5
C6 N2 H2A 116.5
C7 N3 C13 115.9(4)
C7 N3 S1 115.3(3)
C13 N3 S1 117.8(3)
C17 O6 H6 109.5
O2 C8 C7 124.9(4)
O2 C8 C9 119.5(3)
C7 C8 C9 115.5(4)
C5 N1 C1 122.0(4)
C5 N1 H1A 119.0
C1 N1 H1A 119.0
C8 C7 N3 121.7(4)
C8 C7 C6 123.7(4)
N3 C7 C6 114.3(3)
C15 O5 H5A 109.5
O1 C6 N2 121.8(4)
O1 C6 C7 122.5(4)
N2 C6 C7 115.8(3)
C1 C2 C3 118.0(5)
C1 C2 H2 121.0
C3 C2 H2 121.0
O6 C17 C18 122.4(4)
O6 C17 C16 118.5(4)
C18 C17 C16 119.1(5)
C3 C4 C5 119.8(4)
C3 C4 H4 120.1
C5 C4 H4 120.1
N1 C5 N2 118.8(4)
N1 C5 C4 118.5(4)
N2 C5 C4 122.7(4)
C16 C15 O5 118.5(4)
C16 C15 C14 121.2(4)
O5 C15 C14 120.3(5)
C12 C11 C10 110.4(5)
C12 C11 H11 124.8
C10 C11 H11 124.8
C2 C1 N1 120.6(4)
C2 C1 H1 119.7
N1 C1 H1 119.7
C15 C16 C17 121.1(4)
C15 C16 H16 119.4
C17 C16 H16 119.4
C10 C9 C8 127.2(4)
C10 C9 S2 110.3(3)
C8 C9 S2 122.4(3)
C4 C3 C2 120.9(5)
C4 C3 H3 119.5
C2 C3 H3 119.5
C9 C10 C11 114.2(4)
C9 C10 S1 116.8(3)
C11 C10 S1 128.9(4)
C18 C19 C14 122.4(5)
C18 C19 H19 118.8
C14 C19 H19 118.8
C19 C18 C17 119.0(5)
C19 C18 H18 120.5
C17 C18 H18 120.5
N3 C13 H13A 109.5
N3 C13 H13B 109.5
H13A C13 H13B 109.5
N3 C13 H13C 109.5
H13A C13 H13C 109.5
H13B C13 H13C 109.5
C11 C12 S2 114.0(4)
C11 C12 H12 123.0
S2 C12 H12 123.0
C15 C14 C19 117.1(5)
C15 C14 H14 121.4
C19 C14 H14 121.4

loop_
_geom_bond_atom_site_label_1
_geom_bond_atom_site_label_2
_geom_bond_distance
S1 O4 1.410(4)
S1 O3 1.430(4)
S1 N3 1.618(4)
S1 C10 1.737(4)
S2 C12 1.691(6)
S2 C9 1.727(4)
O1 C6 1.240(5)
O2 C8 1.278(5)
N2 C5 1.367(6)
N2 C6 1.369(6)
N2 H2A 0.8600
N3 C7 1.431(6)
N3 C13 1.482(6)
O6 C17 1.346(6)
O6 H6 0.8200
C8 C7 1.401(5)
C8 C9 1.470(6)
N1 C5 1.350(5)
N1 C1 1.354(6)
N1 H1A 0.8600
C7 C6 1.448(6)
O5 C15 1.368(5)
O5 H5A 0.8200
C2 C1 1.350(7)
C2 C3 1.398(7)
C2 H2 0.9300
C17 C18 1.386(7)
C17 C16 1.391(6)
C4 C3 1.353(7)
C4 C5 1.380(6)
C4 H4 0.9300
C15 C16 1.350(7)
C15 C14 1.390(6)
C11 C12 1.342(7)
C11 C10 1.416(6)
C11 H11 0.9300
C1 H1 0.9300
C16 H16 0.9300
C9 C10 1.351(7)
C3 H3 0.9300
C19 C18 1.367(8)
C19 C14 1.395(7)
C19 H19 0.9300
C18 H18 0.9300
C13 H13A 0.9600
C13 H13B 0.9600
C13 H13C 0.9600
C12 H12 0.9300
C14 H14 0.9300
